data_4124872
loop_
_publ_author_name
'Yamaguchi, Tetsuo'
'Kobayashi, Yoichi'
'Abe, Jiro'

_publ_section_title
;
 Fast Negative Photochromism of 1,1'-Binaphthyl-Bridged
 Phenoxyl-Imidazolyl Radical Complex.
;
_journal_issue 3
_journal_name_full 'Journal of the American Chemical Society'
_journal_page_first 906
_journal_page_last 913
_journal_paper_doi 10.1021/jacs.5b10924
_journal_volume 138
_journal_year 2016
_chemical_formula_sum 'C51 H45 N3 O'
_chemical_formula_weight 715.90
_space_group_crystal_system triclinic
_space_group_IT_number 2
_space_group_name_Hall '-P 1'
_space_group_name_H-M_alt 'P -1'
_symmetry_space_group_name_Hall '-P 1'
_symmetry_space_group_name_H-M 'P -1'
_atom_sites_solution_hydrogens geom
_atom_sites_solution_primary direct
_atom_sites_solution_secondary difmap
_cell_angle_alpha 77.068(2)
_cell_angle_beta 81.666(2)
_cell_angle_gamma 89.163(2)
_cell_formula_units_Z 4
_cell_length_a 11.619(2)
_cell_length_b 18.416(3)
_cell_length_c 19.597(4)
_cell_measurement_reflns_used 750
_cell_measurement_temperature 90.0
_cell_measurement_theta_max 19.4157
_cell_measurement_theta_min 2.4620
_cell_volume 4043.1(13)
_computing_cell_refinement 'SAINT V8.32B (Bruker AXS Inc., 2013)'
_computing_data_collection 'Bruker SMART APEXII'
_computing_data_reduction 'SAINT V8.32B (Bruker AXS Inc., 2013)'
_computing_molecular_graphics 'XSHELL V6.3.1 (Bruker AXS)'
_computing_publication_material 'Generate Report (Bruker AXS)'
_computing_structure_refinement 'SHELXL-2013 (Sheldrick, 2013)'
_diffrn_ambient_temperature 90.0
_diffrn_detector_area_resol_mean 8.3333
_diffrn_measured_fraction_theta_full 0.982
_diffrn_measured_fraction_theta_max 0.982
_diffrn_measurement_device_type 'Bruker D8 goniometer'
_diffrn_measurement_method 'omega scans'
_diffrn_radiation_monochromator graphite
_diffrn_radiation_type MoK\a
_diffrn_radiation_wavelength 0.71073
_diffrn_reflns_av_R_equivalents 0.0173
_diffrn_reflns_limit_h_max 13
_diffrn_reflns_limit_h_min -13
_diffrn_reflns_limit_k_max 16
_diffrn_reflns_limit_k_min -21
_diffrn_reflns_limit_l_max 20
_diffrn_reflns_limit_l_min -22
_diffrn_reflns_number 18592
_diffrn_reflns_theta_full 24.53
_diffrn_reflns_theta_max 24.53
_diffrn_reflns_theta_min 1.38
_diffrn_source 'sealed tube'
_exptl_absorpt_coefficient_mu 0.070
_exptl_absorpt_correction_T_max 0.99
_exptl_absorpt_correction_T_min 0.89
_exptl_absorpt_correction_type empirical
_exptl_absorpt_process_details 'SADABS Sheldrick 1996'
_exptl_crystal_colour red
_exptl_crystal_density_diffrn 1.176
_exptl_crystal_density_method 'not measured'
_exptl_crystal_description block
_exptl_crystal_F_000 1520
_exptl_crystal_size_max 0.200
_exptl_crystal_size_mid 0.200
_exptl_crystal_size_min 0.150
_refine_diff_density_max 0.244
_refine_diff_density_min -0.218
_refine_ls_extinction_method none
_refine_ls_goodness_of_fit_ref 0.984
_refine_ls_hydrogen_treatment mixed
_refine_ls_matrix_type full
_refine_ls_number_parameters 1005
_refine_ls_number_reflns 13266
_refine_ls_number_restraints 0
_refine_ls_restrained_S_all 0.984
_refine_ls_R_factor_all 0.0622
_refine_ls_R_factor_gt 0.0425
_refine_ls_shift/su_max 0.003
_refine_ls_shift/su_mean 0.000
_refine_ls_structure_factor_coef Fsqd
_refine_ls_weighting_details 'w=1/[\s^2^(Fo^2^)+(0.0492P)^2^+1.5277P] where P=(Fo^2^+2Fc^2^)/3'
_refine_ls_weighting_scheme calc
_refine_ls_wR_factor_gt 0.1018
_refine_ls_wR_factor_ref 0.1104
_reflns_number_gt 9968
_reflns_number_total 13266
_reflns_threshold_expression 'I > 2\s(I)'
_cod_data_source_file ja5b10924_si_003.cif
_cod_data_source_block I
_cod_depositor_comments 'Adding full bibliography for 4124871--4124873.cif.'
_cod_database_code 4124872

loop_
_space_group_symop_operation_xyz
'x, y, z'
'-x, -y, -z'

loop_
_atom_site_type_symbol
_atom_site_label
_atom_site_fract_x
_atom_site_fract_y
_atom_site_fract_z
_atom_site_U_iso_or_equiv
_atom_site_adp_type
_atom_site_calc_flag
_atom_site_refinement_flags_adp
_atom_site_refinement_flags_posn
_atom_site_occupancy
N N3 0.22746(12) 0.29684(8) 0.27071(7) 0.0197(3) Uani d . . 1
N N5 1.03653(12) 0.95067(8) 0.22993(7) 0.0202(3) Uani d . . 1
O O1 0.42346(12) 0.61869(7) 0.28410(7) 0.0326(3) Uani d . . 1
N N6 1.11887(12) 0.97563(8) 0.11723(7) 0.0215(3) Uani d . . 1
O O2 0.99718(12) 0.64118(7) 0.18569(7) 0.0335(3) Uani d . . 1
C C6 0.07402(15) 0.30939(9) 0.34440(9) 0.0218(4) Uani d . . 1
N N4 0.15623(13) 0.27368(8) 0.38514(7) 0.0233(3) Uani d . . 1
C C8 1.02527(15) 0.98256(9) 0.16163(9) 0.0209(4) Uani d . . 1
C C9 0.32436(15) 0.25567(10) 0.10044(9) 0.0216(4) Uani d . . 1
C C10 0.36634(14) 0.43741(10) 0.20180(9) 0.0209(4) Uani d . . 1
C C11 0.30748(14) 0.23846(9) 0.17423(9) 0.0193(4) Uani d . . 1
C C12 0.27196(14) 0.16706(10) 0.21047(9) 0.0218(4) Uani d . . 1
H H12 0.2589 0.1555 0.2607 0.026 Uiso calc U R 1
C C13 0.37223(15) 0.51288(10) 0.15951(9) 0.0221(4) Uani d . . 1
H H13 0.364 0.5198 0.1109 0.027 Uiso calc U R 1
C C14 0.84624(15) 0.98500(9) 0.22791(9) 0.0217(4) Uani d . . 1
C C15 0.41848(15) 0.26338(9) 0.26513(9) 0.0213(4) Uani d . . 1
C C16 0.59898(16) 0.20996(10) 0.29912(10) 0.0268(4) Uani d . . 1
C C17 0.35510(14) 0.37697(9) 0.17131(9) 0.0203(4) Uani d . . 1
C C18 0.87303(15) 0.85442(10) 0.39765(9) 0.0251(4) Uani d . . 1
H H18 0.8532 0.8051 0.4235 0.03 Uiso calc U R 1
C C19 0.24668(15) 0.26759(9) 0.33800(9) 0.0215(4) Uani d . . 1
C C20 0.11668(14) 0.32451(9) 0.27300(9) 0.0198(4) Uani d . . 1
C C21 1.14529(14) 0.92010(9) 0.23103(9) 0.0200(4) Uani d . . 1
C C22 0.89957(14) 0.86720(10) 0.32143(9) 0.0217(4) Uani d . . 1
C C23 0.36485(15) 0.38701(10) 0.09578(9) 0.0241(4) Uani d . . 1
H H23 0.3811 0.4358 0.0674 0.029 Uiso calc U R 1
C C24 0.53610(15) 0.24787(10) 0.24435(9) 0.0234(4) Uani d . . 1
C C25 0.40290(15) 0.56441(10) 0.25970(9) 0.0236(4) Uani d . . 1
C C26 0.06754(14) 0.36073(10) 0.20841(9) 0.0215(4) Uani d . . 1
C C27 0.36681(15) 0.24346(10) 0.33504(9) 0.0229(4) Uani d . . 1
C C28 0.67320(15) 1.04471(10) 0.18804(10) 0.0248(4) Uani d . . 1
C C29 -0.04120(15) 0.32654(9) 0.37873(9) 0.0228(4) Uani d . . 1
C C30 1.40640(15) 0.91199(10) 0.16944(9) 0.0250(4) Uani d . . 1
H H30 1.3918 0.9124 0.2183 0.03 Uiso calc U R 1
C C31 0.90382(14) 0.80923(10) 0.28675(9) 0.0222(4) Uani d . . 1
C C32 0.39351(14) 0.48829(10) 0.30508(9) 0.0215(4) Uani d . . 1
C C33 0.72726(15) 1.00027(10) 0.24384(9) 0.0228(4) Uani d . . 1
C C34 0.73846(16) 1.06861(10) 0.11963(10) 0.0278(4) Uani d . . 1
H H34 0.7018 1.0984 0.0831 0.033 Uiso calc U R 1
C C35 0.94178(14) 1.00410(10) 0.32748(9) 0.0220(4) Uani d . . 1
C C36 1.18816(15) 0.88136(10) 0.29655(9) 0.0219(4) Uani d . . 1
C C37 0.90657(15) 1.00883(9) 0.16036(9) 0.0220(4) Uani d . . 1
C C38 0.25532(15) 0.11241(10) 0.17444(9) 0.0231(4) Uani d . . 1
H H38 0.2297 0.0639 0.2 0.028 Uiso calc U R 1
C C39 0.91273(14) 0.82008(10) 0.21068(9) 0.0221(4) Uani d . . 1
H H39 0.9029 0.869 0.184 0.027 Uiso calc U R 1
C C40 1.51818(16) 0.90104(10) 0.13856(10) 0.0271(4) Uani d . . 1
H H40 1.5797 0.894 0.1664 0.033 Uiso calc U R 1
C C41 0.87467(16) 0.90783(10) 0.43397(10) 0.0276(4) Uani d . . 1
H H41 0.8521 0.895 0.4838 0.033 Uiso calc U R 1
C C42 0.98307(15) 1.07573(10) 0.29587(10) 0.0239(4) Uani d . . 1
H H42 1.0059 1.0891 0.2461 0.029 Uiso calc U R 1
C C43 1.19553(15) 0.93676(9) 0.16046(9) 0.0204(4) Uani d . . 1
C C44 0.31020(15) 0.19937(10) 0.06451(9) 0.0247(4) Uani d . . 1
H H44 0.3244 0.2103 0.0143 0.03 Uiso calc U R 1
C C45 0.27604(15) 0.12841(10) 0.10113(9) 0.0249(4) Uani d . . 1
H H45 0.2667 0.0906 0.0763 0.03 Uiso calc U R 1
C C46 0.38849(15) 0.57394(10) 0.18417(9) 0.0221(4) Uani d . . 1
C C47 0.95664(15) 0.68976(10) 0.21597(9) 0.0236(4) Uani d . . 1
C C48 0.90922(15) 0.98405(10) 0.40083(9) 0.0249(4) Uani d . . 1
C C49 -0.00223(16) 0.35365(12) 0.09987(10) 0.0328(5) Uani d . . 1
H H49 -0.0182 0.3251 0.0674 0.039 Uiso calc U R 1
C C50 0.85189(16) 1.05026(10) 0.10467(10) 0.0256(4) Uani d . . 1
H H50 0.893 1.0649 0.0581 0.031 Uiso calc U R 1
C C51 1.20391(15) 0.91907(11) 0.34882(9) 0.0263(4) Uani d . . 1
H H51 1.1832 0.9699 0.3435 0.032 Uiso calc U R 1
C C52 0.37392(14) 0.43025(10) 0.27609(9) 0.0221(4) Uani d . . 1
H H52 0.3646 0.3819 0.3063 0.026 Uiso calc U R 1
C C53 0.92857(14) 0.94839(10) 0.28052(9) 0.0213(4) Uani d . . 1
C C54 0.32916(14) 0.29703(9) 0.21616(9) 0.0203(4) Uani d . . 1
C C55 0.93399(14) 0.76546(10) 0.17527(9) 0.0227(4) Uani d . . 1
C C56 0.43008(17) 0.20810(10) 0.38891(10) 0.0293(4) Uani d . . 1
H H56 0.3947 0.1959 0.437 0.035 Uiso calc U R 1
C C57 0.66007(16) 0.97426(10) 0.31112(10) 0.0267(4) Uani d . . 1
H H57 0.6949 0.9443 0.3484 0.032 Uiso calc U R 1
C C58 -0.14136(16) 0.32374(10) 0.34783(10) 0.0257(4) Uani d . . 1
H H58 -0.136 0.311 0.3031 0.031 Uiso calc U R 1
C C59 0.99141(15) 1.12800(10) 0.33584(10) 0.0272(4) Uani d . . 1
H H59 1.0213 1.1766 0.3136 0.033 Uiso calc U R 1
C C60 1.31471(15) 0.92249(9) 0.12945(9) 0.0213(4) Uani d . . 1
C C61 0.35238(16) 0.33171(10) 0.06293(9) 0.0255(4) Uani d . . 1
H H61 0.3624 0.343 0.0127 0.031 Uiso calc U R 1
C C62 0.95620(17) 1.10961(11) 0.40846(10) 0.0309(5) Uani d . . 1
H H62 0.9601 1.1458 0.4359 0.037 Uiso calc U R 1
C C63 0.04464(16) 0.43618(10) 0.19461(10) 0.0288(4) Uani d . . 1
H H63 0.0608 0.465 0.2268 0.035 Uiso calc U R 1
C C64 -0.24837(16) 0.33942(10) 0.38190(10) 0.0286(4) Uani d . . 1
H H64 -0.3163 0.3368 0.3607 0.034 Uiso calc U R 1
C C65 0.54357(17) 0.19180(10) 0.37019(10) 0.0297(4) Uani d . . 1
H H65 0.5869 0.1674 0.406 0.036 Uiso calc U R 1
C C66 0.04477(15) 0.31969(11) 0.16007(9) 0.0263(4) Uani d . . 1
H H66 0.0615 0.2681 0.1683 0.032 Uiso calc U R 1
C C67 0.91556(16) 1.03830(11) 0.44034(10) 0.0303(4) Uani d . . 1
H H67 0.8914 1.0257 0.49 0.036 Uiso calc U R 1
C C68 0.90404(15) 0.73225(10) 0.32526(9) 0.0249(4) Uani d . . 1
H H68 0.8859 0.7219 0.3754 0.03 Uiso calc U R 1
C C69 0.40927(15) 0.47728(10) 0.38301(9) 0.0242(4) Uani d . . 1
C C70 0.39645(16) 0.65246(10) 0.13684(9) 0.0262(4) Uani d . . 1
C C71 1.54089(16) 0.90027(10) 0.06772(10) 0.0282(4) Uani d . . 1
H H71 1.6177 0.8927 0.0466 0.034 Uiso calc U R 1
C C72 0.59359(15) 0.26690(10) 0.17363(10) 0.0265(4) Uani d . . 1
H H72 0.553 0.2926 0.137 0.032 Uiso calc U R 1
C C73 0.92841(15) 0.67461(10) 0.29429(9) 0.0240(4) Uani d . . 1
C C74 1.33949(16) 0.92206(11) 0.05815(10) 0.0278(4) Uani d . . 1
H H74 1.2786 0.9298 0.0299 0.033 Uiso calc U R 1
C C75 0.89688(17) 0.85655(11) 0.06341(10) 0.0310(4) Uani d . . 1
H H75A 0.8188 0.864 0.0872 0.046 Uiso calc U R 1
H H75B 0.8948 0.8618 0.0127 0.046 Uiso calc U R 1
H H75C 0.9509 0.8938 0.0702 0.046 Uiso calc U R 1
C C76 0.54534(16) 0.99207(11) 0.32264(11) 0.0326(5) Uani d . . 1
H H76 0.5006 0.9735 0.3676 0.039 Uiso calc U R 1
C C77 -0.05122(16) 0.34543(10) 0.44383(9) 0.0283(4) Uani d . . 1
H H77 0.0162 0.3469 0.4658 0.034 Uiso calc U R 1
C C78 0.36989(18) 0.65221(11) 0.06224(10) 0.0332(5) Uani d . . 1
H H78A 0.4263 0.6211 0.0402 0.05 Uiso calc U R 1
H H78B 0.3754 0.7033 0.0334 0.05 Uiso calc U R 1
H H78C 0.2912 0.6321 0.0656 0.05 Uiso calc U R 1
C C79 0.39875(17) 0.39529(10) 0.42193(10) 0.0304(4) Uani d . . 1
H H79A 0.322 0.3755 0.4194 0.046 Uiso calc U R 1
H H79B 0.4081 0.3909 0.4716 0.046 Uiso calc U R 1
H H79C 0.4594 0.3669 0.3997 0.046 Uiso calc U R 1
C C80 0.71607(16) 0.19159(11) 0.27990(11) 0.0317(5) Uani d . . 1
H H80 0.7589 0.1659 0.3154 0.038 Uiso calc U R 1
C C81 1.21647(17) 0.80661(10) 0.30618(10) 0.0301(4) Uani d . . 1
H H81 1.204 0.7799 0.2716 0.036 Uiso calc U R 1
C C82 1.24960(17) 0.88274(12) 0.40852(10) 0.0352(5) Uani d . . 1
H H82 1.2605 0.9088 0.4439 0.042 Uiso calc U R 1
C C83 0.55504(16) 1.06323(11) 0.20278(10) 0.0296(4) Uani d . . 1
H H83 0.5184 1.0938 0.1666 0.036 Uiso calc U R 1
C C84 1.45085(16) 0.91063(11) 0.02758(10) 0.0324(5) Uani d . . 1
H H84 1.4658 0.9099 -0.0212 0.039 Uiso calc U R 1
C C85 1.06294(17) 0.77090(11) 0.05924(10) 0.0328(5) Uani d . . 1
H H85A 1.1143 0.8061 0.0717 0.049 Uiso calc U R 1
H H85B 1.0651 0.7819 0.0078 0.049 Uiso calc U R 1
H H85C 1.0892 0.72 0.0755 0.049 Uiso calc U R 1
C C86 0.93758(16) 0.77838(10) 0.09492(9) 0.0248(4) Uani d . . 1
C C87 0.70679(16) 0.24846(11) 0.15798(11) 0.0320(5) Uani d . . 1
H H87 0.7446 0.2616 0.1104 0.038 Uiso calc U R 1
C C88 -0.02574(17) 0.42875(12) 0.08717(10) 0.0364(5) Uani d . . 1
H H88 -0.0584 0.452 0.0462 0.044 Uiso calc U R 1
C C89 0.49306(17) 1.03777(11) 0.26837(11) 0.0325(5) Uani d . . 1
H H89 0.4139 1.051 0.2775 0.039 Uiso calc U R 1
C C90 0.76839(17) 0.21009(11) 0.21154(11) 0.0344(5) Uani d . . 1
H H90 0.847 0.1971 0.1998 0.041 Uiso calc U R 1
C C91 0.85709(18) 0.72149(11) 0.07783(11) 0.0358(5) Uani d . . 1
H H91A 0.8839 0.671 0.0955 0.054 Uiso calc U R 1
H H91B 0.8586 0.7306 0.0265 0.054 Uiso calc U R 1
H H91C 0.7775 0.7266 0.1006 0.054 Uiso calc U R 1
C C92 -0.00149(18) 0.47000(12) 0.13455(11) 0.0366(5) Uani d . . 1
H H92 -0.0167 0.5218 0.1257 0.044 Uiso calc U R 1
C C93 0.93281(18) 0.59385(10) 0.33613(10) 0.0318(5) Uani d . . 1
C C94 0.30873(18) 0.70390(11) 0.16777(10) 0.0348(5) Uani d . . 1
H H94A 0.2299 0.6832 0.173 0.052 Uiso calc U R 1
H H94B 0.3138 0.7534 0.1359 0.052 Uiso calc U R 1
H H94C 0.3265 0.708 0.2142 0.052 Uiso calc U R 1
C C95 0.31634(17) 0.51990(11) 0.42141(10) 0.0303(4) Uani d . . 1
H H95A 0.323 0.5731 0.3987 0.045 Uiso calc U R 1
H H95B 0.3277 0.5128 0.4711 0.045 Uiso calc U R 1
H H95C 0.2389 0.5011 0.419 0.045 Uiso calc U R 1
C C96 0.53121(16) 0.50567(11) 0.38797(10) 0.0313(5) Uani d . . 1
H H96A 0.5904 0.4794 0.3622 0.047 Uiso calc U R 1
H H96B 0.5426 0.4964 0.4377 0.047 Uiso calc U R 1
H H96C 0.5382 0.5593 0.3671 0.047 Uiso calc U R 1
C C97 -0.15824(17) 0.36223(11) 0.47725(10) 0.0320(5) Uani d . . 1
H H97 -0.1635 0.3761 0.5215 0.038 Uiso calc U R 1
C C98 -0.25746(17) 0.35898(10) 0.44669(10) 0.0299(4) Uani d . . 1
H H98 -0.3311 0.37 0.4699 0.036 Uiso calc U R 1
C C99 0.52042(18) 0.68364(11) 0.13018(10) 0.0349(5) Uani d . . 1
H H99A 0.5367 0.6877 0.1769 0.052 Uiso calc U R 1
H H99B 0.5274 0.733 0.0981 0.052 Uiso calc U R 1
H H99C 0.5763 0.6501 0.1113 0.052 Uiso calc U R 1
C C100 0.85377(18) 0.54419(11) 0.30941(11) 0.0356(5) Uani d . . 1
H H10A 0.7742 0.5628 0.3138 0.053 Uiso calc U R 1
H H10B 0.8546 0.4931 0.3376 0.053 Uiso calc U R 1
H H10C 0.8818 0.5449 0.2596 0.053 Uiso calc U R 1
C C101 1.27934(19) 0.80892(13) 0.41688(11) 0.0427(5) Uani d . . 1
H H101 1.3113 0.7842 0.4577 0.051 Uiso calc U R 1
C C102 1.2624(2) 0.77077(12) 0.36546(11) 0.0429(5) Uani d . . 1
H H102 1.2825 0.7198 0.3712 0.051 Uiso calc U R 1
C C103 0.5865(2) 0.77172(14) 0.37794(13) 0.0519(6) Uani d . . 1
C C104 1.05843(19) 0.56660(11) 0.32837(13) 0.0443(6) Uani d . . 1
H H10D 1.0872 0.5697 0.2782 0.066 Uiso calc U R 1
H H10E 1.0607 0.5148 0.3548 0.066 Uiso calc U R 1
H H10F 1.1076 0.5979 0.3471 0.066 Uiso calc U R 1
C C105 0.66662(19) 0.46899(13) 0.11650(13) 0.0428(5) Uani d . . 1
N N2 0.65115(19) 0.48284(13) 0.05897(12) 0.0641(6) Uani d . . 1
C C107 0.8903(3) 0.58713(12) 0.41491(11) 0.0612(8) Uani d . . 1
H H10G 0.9416 0.6167 0.4342 0.092 Uiso calc U R 1
H H10H 0.8911 0.5348 0.44 0.092 Uiso calc U R 1
H H10I 0.8108 0.6057 0.4211 0.092 Uiso calc U R 1
C C108 0.5793(2) 0.75971(15) 0.30881(13) 0.0597(7) Uani d . . 1
H H10J 0.5342 0.7995 0.2834 0.09 Uiso calc U R 1
H H10K 0.5411 0.7115 0.3133 0.09 Uiso calc U R 1
H H10L 0.6579 0.76 0.2825 0.09 Uiso calc U R 1
C C109 0.6858(2) 0.45061(15) 0.18968(12) 0.0523(6) Uani d . . 1
H H10M 0.6129 0.4321 0.2201 0.078 Uiso calc U R 1
H H10N 0.7127 0.4952 0.2026 0.078 Uiso calc U R 1
H H10O 0.7448 0.4121 0.1959 0.078 Uiso calc U R 1
N N1 0.5924(2) 0.78328(19) 0.43177(13) 0.0980(10) Uani d . . 1

loop_
_atom_site_aniso_label
_atom_site_aniso_U_11
_atom_site_aniso_U_22
_atom_site_aniso_U_33
_atom_site_aniso_U_12
_atom_site_aniso_U_13
_atom_site_aniso_U_23
N3 0.0202(8) 0.0209(8) 0.0191(8) 0.0028(6) -0.0025(6) -0.0069(6)
N5 0.0190(8) 0.0202(8) 0.0218(8) 0.0020(6) -0.0021(6) -0.0064(6)
O1 0.0444(8) 0.0262(7) 0.0321(7) -0.0003(6) -0.0088(6) -0.0149(6)
N6 0.0214(8) 0.0216(8) 0.0235(8) 0.0001(6) -0.0038(6) -0.0089(6)
O2 0.0407(8) 0.0269(7) 0.0329(7) 0.0058(6) 0.0004(6) -0.0104(6)
C6 0.0229(10) 0.0211(9) 0.0239(10) 0.0014(7) -0.0043(8) -0.0099(8)
N4 0.0249(8) 0.0235(8) 0.0227(8) 0.0018(6) -0.0027(7) -0.0083(6)
C8 0.0217(10) 0.0183(9) 0.0240(10) -0.0003(7) -0.0045(8) -0.0067(7)
C9 0.0177(9) 0.0238(10) 0.0247(10) 0.0026(7) -0.0024(7) -0.0093(8)
C10 0.0163(9) 0.0241(10) 0.0234(9) 0.0033(7) -0.0026(7) -0.0084(8)
C11 0.0145(9) 0.0224(9) 0.0227(9) 0.0028(7) -0.0030(7) -0.0086(7)
C12 0.0193(9) 0.0252(10) 0.0224(9) 0.0033(7) -0.0034(7) -0.0081(8)
C13 0.0197(9) 0.0270(10) 0.0208(9) 0.0025(7) -0.0024(7) -0.0080(8)
C14 0.0227(10) 0.0194(9) 0.0259(10) 0.0018(7) -0.0056(8) -0.0102(8)
C15 0.0229(10) 0.0173(9) 0.0267(10) 0.0012(7) -0.0077(8) -0.0089(8)
C16 0.0242(10) 0.0225(10) 0.0380(11) 0.0033(8) -0.0110(8) -0.0121(8)
C17 0.0139(9) 0.0233(10) 0.0246(9) 0.0021(7) -0.0026(7) -0.0079(8)
C18 0.0247(10) 0.0251(10) 0.0255(10) 0.0012(8) -0.0031(8) -0.0063(8)
C19 0.0248(10) 0.0193(9) 0.0214(9) 0.0012(7) -0.0045(8) -0.0064(7)
C20 0.0192(9) 0.0174(9) 0.0251(9) 0.0016(7) -0.0038(7) -0.0093(7)
C21 0.0196(9) 0.0177(9) 0.0257(9) 0.0027(7) -0.0037(7) -0.0107(7)
C22 0.0161(9) 0.0236(10) 0.0257(10) 0.0020(7) -0.0033(7) -0.0062(8)
C23 0.0263(10) 0.0227(10) 0.0233(10) -0.0016(8) -0.0021(8) -0.0061(8)
C24 0.0223(10) 0.0198(9) 0.0322(10) 0.0008(7) -0.0068(8) -0.0125(8)
C25 0.0202(9) 0.0259(10) 0.0271(10) 0.0024(7) -0.0024(8) -0.0116(8)
C26 0.0160(9) 0.0259(10) 0.0231(9) 0.0006(7) 0.0005(7) -0.0085(8)
C27 0.0255(10) 0.0207(9) 0.0246(10) 0.0033(7) -0.0069(8) -0.0080(8)
C28 0.0246(10) 0.0244(10) 0.0305(10) 0.0030(8) -0.0078(8) -0.0145(8)
C29 0.0253(10) 0.0186(9) 0.0238(9) 0.0008(7) 0.0005(8) -0.0063(7)
C30 0.0259(10) 0.0253(10) 0.0245(10) 0.0006(8) -0.0016(8) -0.0087(8)
C31 0.0159(9) 0.0250(10) 0.0261(10) -0.0003(7) -0.0020(7) -0.0072(8)
C32 0.0167(9) 0.0254(10) 0.0248(10) 0.0038(7) -0.0036(7) -0.0105(8)
C33 0.0209(10) 0.0205(9) 0.0311(10) 0.0010(7) -0.0064(8) -0.0127(8)
C34 0.0312(11) 0.0261(10) 0.0301(10) 0.0065(8) -0.0120(8) -0.0102(8)
C35 0.0155(9) 0.0252(10) 0.0285(10) 0.0058(7) -0.0059(7) -0.0116(8)
C36 0.0174(9) 0.0244(10) 0.0235(9) 0.0012(7) 0.0010(7) -0.0068(8)
C37 0.0237(10) 0.0192(9) 0.0260(10) 0.0016(7) -0.0067(8) -0.0093(8)
C38 0.0203(9) 0.0209(9) 0.0291(10) 0.0002(7) -0.0036(8) -0.0075(8)
C39 0.0184(9) 0.0228(10) 0.0254(10) -0.0003(7) -0.0029(7) -0.0062(8)
C40 0.0242(10) 0.0260(10) 0.0324(11) 0.0012(8) -0.0062(8) -0.0080(8)
C41 0.0273(10) 0.0333(11) 0.0227(10) 0.0039(8) -0.0032(8) -0.0080(8)
C42 0.0179(9) 0.0266(10) 0.0297(10) 0.0051(7) -0.0053(8) -0.0107(8)
C43 0.0211(9) 0.0185(9) 0.0238(9) 0.0005(7) -0.0039(7) -0.0091(7)
C44 0.0245(10) 0.0284(10) 0.0233(10) 0.0012(8) -0.0023(8) -0.0109(8)
C45 0.0232(10) 0.0243(10) 0.0304(10) 0.0015(8) -0.0047(8) -0.0126(8)
C46 0.0180(9) 0.0248(10) 0.0255(10) 0.0026(7) -0.0017(7) -0.0108(8)
C47 0.0190(9) 0.0243(10) 0.0290(10) -0.0007(7) -0.0033(8) -0.0094(8)
C48 0.0215(10) 0.0286(10) 0.0281(10) 0.0050(8) -0.0070(8) -0.0121(8)
C49 0.0275(11) 0.0462(13) 0.0280(11) 0.0027(9) -0.0058(8) -0.0145(9)
C50 0.0295(11) 0.0247(10) 0.0242(10) 0.0024(8) -0.0059(8) -0.0079(8)
C51 0.0241(10) 0.0280(10) 0.0269(10) 0.0043(8) -0.0016(8) -0.0079(8)
C52 0.0184(9) 0.0246(10) 0.0244(9) 0.0031(7) -0.0038(7) -0.0075(8)
C53 0.0176(9) 0.0236(10) 0.0244(9) 0.0042(7) -0.0029(7) -0.0094(8)
C54 0.0169(9) 0.0228(9) 0.0223(9) 0.0022(7) -0.0011(7) -0.0086(7)
C55 0.0149(9) 0.0266(10) 0.0270(10) -0.0019(7) -0.0032(7) -0.0066(8)
C56 0.0346(11) 0.0289(11) 0.0263(10) 0.0053(8) -0.0089(8) -0.0079(8)
C57 0.0230(10) 0.0278(10) 0.0314(10) 0.0020(8) -0.0059(8) -0.0096(8)
C58 0.0282(10) 0.0233(10) 0.0272(10) 0.0011(8) -0.0027(8) -0.0102(8)
C59 0.0224(10) 0.0242(10) 0.0386(11) 0.0035(8) -0.0100(8) -0.0112(9)
C60 0.0231(10) 0.0166(9) 0.0250(10) -0.0005(7) -0.0028(8) -0.0068(7)
C61 0.0281(10) 0.0279(10) 0.0210(9) -0.0001(8) -0.0020(8) -0.0074(8)
C62 0.0329(11) 0.0295(11) 0.0380(12) 0.0082(9) -0.0133(9) -0.0194(9)
C63 0.0314(11) 0.0260(10) 0.0299(10) 0.0047(8) -0.0041(8) -0.0088(8)
C64 0.0246(10) 0.0250(10) 0.0363(11) 0.0014(8) -0.0033(8) -0.0082(9)
C65 0.0332(11) 0.0275(11) 0.0322(11) 0.0086(8) -0.0156(9) -0.0085(9)
C66 0.0250(10) 0.0300(11) 0.0265(10) 0.0026(8) -0.0045(8) -0.0112(8)
C67 0.0308(11) 0.0357(12) 0.0288(10) 0.0077(9) -0.0071(8) -0.0154(9)
C68 0.0258(10) 0.0256(10) 0.0233(10) -0.0022(8) -0.0028(8) -0.0054(8)
C69 0.0244(10) 0.0274(10) 0.0242(10) 0.0057(8) -0.0069(8) -0.0115(8)
C70 0.0310(11) 0.0220(10) 0.0266(10) 0.0004(8) -0.0045(8) -0.0077(8)
C71 0.0230(10) 0.0299(11) 0.0330(11) 0.0028(8) 0.0002(8) -0.0124(9)
C72 0.0224(10) 0.0251(10) 0.0344(11) -0.0005(8) -0.0054(8) -0.0107(8)
C73 0.0213(10) 0.0240(10) 0.0277(10) -0.0032(7) -0.0059(8) -0.0064(8)
C74 0.0237(10) 0.0359(11) 0.0259(10) 0.0011(8) -0.0048(8) -0.0107(8)
C75 0.0334(11) 0.0348(11) 0.0266(10) 0.0032(9) -0.0091(9) -0.0079(9)
C76 0.0257(11) 0.0376(12) 0.0345(11) 0.0018(9) -0.0011(9) -0.0101(9)
C77 0.0275(11) 0.0332(11) 0.0260(10) 0.0054(8) -0.0039(8) -0.0110(8)
C78 0.0457(13) 0.0250(11) 0.0289(11) -0.0002(9) -0.0081(9) -0.0040(8)
C79 0.0366(11) 0.0323(11) 0.0250(10) 0.0027(9) -0.0095(9) -0.0093(8)
C80 0.0254(11) 0.0283(11) 0.0470(13) 0.0052(8) -0.0143(9) -0.0149(9)
C81 0.0355(11) 0.0238(10) 0.0307(11) 0.0050(8) -0.0023(9) -0.0073(8)
C82 0.0340(12) 0.0486(13) 0.0246(10) 0.0073(10) -0.0055(9) -0.0110(9)
C83 0.0266(10) 0.0301(11) 0.0373(11) 0.0065(8) -0.0116(9) -0.0145(9)
C84 0.0291(11) 0.0448(13) 0.0259(10) 0.0036(9) -0.0016(8) -0.0152(9)
C85 0.0330(11) 0.0388(12) 0.0272(10) 0.0061(9) -0.0029(9) -0.0096(9)
C86 0.0257(10) 0.0272(10) 0.0236(10) 0.0013(8) -0.0055(8) -0.0089(8)
C87 0.0247(11) 0.0334(11) 0.0394(12) -0.0016(8) -0.0006(9) -0.0140(9)
C88 0.0299(11) 0.0502(14) 0.0264(11) 0.0053(10) -0.0069(9) -0.0015(10)
C89 0.0211(10) 0.0370(12) 0.0433(12) 0.0074(8) -0.0069(9) -0.0164(10)
C90 0.0207(10) 0.0346(12) 0.0527(14) 0.0037(8) -0.0077(9) -0.0187(10)
C91 0.0437(13) 0.0352(12) 0.0332(11) -0.0040(9) -0.0115(9) -0.0133(9)
C92 0.0370(12) 0.0314(11) 0.0387(12) 0.0100(9) -0.0069(10) -0.0019(9)
C93 0.0466(13) 0.0226(10) 0.0271(10) -0.0025(9) -0.0073(9) -0.0063(8)
C94 0.0439(13) 0.0261(11) 0.0346(11) 0.0097(9) -0.0055(9) -0.0080(9)
C95 0.0309(11) 0.0381(12) 0.0256(10) 0.0090(9) -0.0070(8) -0.0132(9)
C96 0.0295(11) 0.0365(12) 0.0322(11) 0.0040(9) -0.0109(9) -0.0128(9)
C97 0.0359(12) 0.0347(11) 0.0261(10) 0.0056(9) 0.0007(9) -0.0119(9)
C98 0.0272(11) 0.0271(11) 0.0331(11) 0.0058(8) 0.0045(8) -0.0079(9)
C99 0.0415(12) 0.0320(11) 0.0309(11) -0.0059(9) -0.0004(9) -0.0094(9)
C100 0.0347(12) 0.0250(11) 0.0456(12) -0.0053(9) 0.0021(9) -0.0097(9)
C101 0.0465(14) 0.0474(14) 0.0295(11) 0.0123(11) -0.0087(10) 0.0026(10)
C102 0.0548(15) 0.0299(12) 0.0405(13) 0.0136(10) -0.0070(11) -0.0014(10)
C103 0.0459(15) 0.0647(17) 0.0418(15) -0.0176(12) -0.0153(11) 0.0015(12)
C104 0.0509(14) 0.0271(11) 0.0623(15) 0.0059(10) -0.0341(12) -0.0092(10)
C105 0.0342(13) 0.0466(14) 0.0447(14) -0.0007(10) 0.0004(10) -0.0077(11)
N2 0.0563(14) 0.0737(16) 0.0529(14) 0.0043(11) -0.0043(11) 0.0028(12)
C107 0.123(2) 0.0261(12) 0.0299(12) -0.0035(13) -0.0017(14) -0.0025(10)
C108 0.0560(16) 0.0702(18) 0.0591(16) -0.0131(13) -0.0196(13) -0.0195(14)
C109 0.0377(13) 0.0743(18) 0.0508(15) -0.0074(12) -0.0058(11) -0.0262(13)
N1 0.0749(18) 0.172(3) 0.0460(15) -0.0363(18) -0.0135(13) -0.0172(17)

loop_
_atom_type_symbol
_atom_type_description
_atom_type_scat_dispersion_real
_atom_type_scat_dispersion_imag
_atom_type_scat_source
C C 0.0033 0.0016 'International Tables Vol C Tables 4.2.6.8 and 6.1.1.4'
H H 0.0000 0.0000 'International Tables Vol C Tables 4.2.6.8 and 6.1.1.4'
N N 0.0061 0.0033 'International Tables Vol C Tables 4.2.6.8 and 6.1.1.4'
O O 0.0106 0.0060 'International Tables Vol C Tables 4.2.6.8 and 6.1.1.4'

loop_
_geom_angle_atom_site_label_1
_geom_angle_atom_site_label_2
_geom_angle_atom_site_label_3
_geom_angle
C19 N3 C20 108.44(14)
C19 N3 C54 114.70(13)
C20 N3 C54 136.60(14)
C8 N5 C21 108.26(14)
C8 N5 C53 114.44(13)
C21 N5 C53 136.63(14)
C8 N6 C43 104.06(14)
C20 C6 N4 111.54(15)
C20 C6 C29 128.18(16)
N4 C6 C29 120.28(15)
C19 N4 C6 103.78(14)
N6 C8 N5 112.58(15)
N6 C8 C37 139.38(16)
N5 C8 C37 107.77(14)
C11 C9 C44 119.21(16)
C11 C9 C61 119.14(15)
C44 C9 C61 121.62(16)
C17 C10 C13 120.88(15)
C17 C10 C52 123.63(16)
C13 C10 C52 115.49(15)
C12 C11 C9 119.41(15)
C12 C11 C54 119.34(15)
C9 C11 C54 121.25(15)
C38 C12 C11 120.85(16)
C38 C12 H12 119.6
C11 C12 H12 119.6
C46 C13 C10 124.54(16)
C46 C13 H13 117.7
C10 C13 H13 117.7
C37 C14 C33 121.50(16)
C37 C14 C53 111.06(15)
C33 C14 C53 127.20(15)
C27 C15 C24 121.66(16)
C27 C15 C54 111.19(15)
C24 C15 C54 126.96(15)
C80 C16 C65 121.89(17)
C80 C16 C24 118.20(17)
C65 C16 C24 119.91(16)
C10 C17 C23 120.77(16)
C10 C17 C54 122.25(15)
C23 C17 C54 116.97(15)
C41 C18 C22 124.08(18)
C41 C18 H18 118.0
C22 C18 H18 118.0
N4 C19 N3 112.46(15)
N4 C19 C27 139.59(16)
N3 C19 C27 107.76(14)
N3 C20 C6 103.78(14)
N3 C20 C26 122.54(15)
C6 C20 C26 133.68(16)
N5 C21 C43 103.92(14)
N5 C21 C36 123.27(15)
C43 C21 C36 132.79(16)
C31 C22 C18 121.77(16)
C31 C22 C53 121.33(15)
C18 C22 C53 116.84(15)
C61 C23 C17 123.98(17)
C61 C23 H23 118.0
C17 C23 H23 118.0
C15 C24 C72 124.15(16)
C15 C24 C16 116.68(16)
C72 C24 C16 119.17(16)
O1 C25 C32 120.69(16)
O1 C25 C46 121.03(16)
C32 C25 C46 118.27(15)
C63 C26 C66 118.79(17)
C63 C26 C20 120.61(15)
C66 C26 C20 120.59(16)
C15 C27 C56 121.34(17)
C15 C27 C19 107.55(15)
C56 C27 C19 131.09(17)
C83 C28 C34 121.81(17)
C83 C28 C33 118.56(17)
C34 C28 C33 119.63(16)
C77 C29 C58 118.73(17)
C77 C29 C6 119.40(16)
C58 C29 C6 121.87(16)
C40 C30 C60 120.67(17)
C40 C30 H30 119.7
C60 C30 H30 119.7
C22 C31 C39 123.57(16)
C22 C31 C68 121.20(16)
C39 C31 C68 115.18(15)
C52 C32 C25 118.96(16)
C52 C32 C69 122.01(16)
C25 C32 C69 119.01(15)
C14 C33 C57 123.82(16)
C14 C33 C28 117.05(16)
C57 C33 C28 119.14(16)
C50 C34 C28 122.25(17)
C50 C34 H34 118.9
C28 C34 H34 118.9
C42 C35 C48 119.68(16)
C42 C35 C53 119.24(16)
C48 C35 C53 121.05(16)
C81 C36 C51 118.91(17)
C81 C36 C21 120.05(16)
C51 C36 C21 121.02(16)
C14 C37 C50 121.34(16)
C14 C37 C8 107.58(15)
C50 C37 C8 131.08(16)
C12 C38 C45 120.04(17)
C12 C38 H38 120.0
C45 C38 H38 120.0
C55 C39 C31 124.36(17)
C55 C39 H39 117.8
C31 C39 H39 117.8
C71 C40 C30 120.40(17)
C71 C40 H40 119.8
C30 C40 H40 119.8
C18 C41 C48 122.97(17)
C18 C41 H41 118.5
C48 C41 H41 118.5
C59 C42 C35 120.87(17)
C59 C42 H42 119.6
C35 C42 H42 119.6
C21 C43 N6 111.17(15)
C21 C43 C60 128.79(16)
N6 C43 C60 119.94(15)
C45 C44 C9 120.80(17)
C45 C44 H44 119.6
C9 C44 H44 119.6
C44 C45 C38 119.62(16)
C44 C45 H45 120.2
C38 C45 H45 120.2
C13 C46 C25 118.66(16)
C13 C46 C70 122.48(16)
C25 C46 C70 118.83(15)
O2 C47 C55 121.01(16)
O2 C47 C73 121.28(16)
C55 C47 C73 117.71(15)
C35 C48 C67 118.66(17)
C35 C48 C41 119.33(16)
C67 C48 C41 121.96(17)
C88 C49 C66 120.10(18)
C88 C49 H49 120.0
C66 C49 H49 120.0
C34 C50 C37 118.12(17)
C34 C50 H50 120.9
C37 C50 H50 120.9
C82 C51 C36 120.27(18)
C82 C51 H51 119.9
C36 C51 H51 119.9
C32 C52 C10 123.92(17)
C32 C52 H52 118.0
C10 C52 H52 118.0
N5 C53 C14 98.74(13)
N5 C53 C35 108.68(14)
C14 C53 C35 106.16(13)
N5 C53 C22 109.82(13)
C14 C53 C22 117.13(14)
C35 C53 C22 114.91(14)
N3 C54 C11 108.36(13)
N3 C54 C15 98.59(13)
C11 C54 C15 106.43(13)
N3 C54 C17 109.94(13)
C11 C54 C17 115.25(14)
C15 C54 C17 116.79(14)
C39 C55 C47 118.21(16)
C39 C55 C86 122.92(16)
C47 C55 C86 118.87(15)
C65 C56 C27 118.18(18)
C65 C56 H56 120.9
C27 C56 H56 120.9
C76 C57 C33 120.36(17)
C76 C57 H57 119.8
C33 C57 H57 119.8
C64 C58 C29 120.34(17)
C64 C58 H58 119.8
C29 C58 H58 119.8
C42 C59 C62 120.14(18)
C42 C59 H59 119.9
C62 C59 H59 119.9
C74 C60 C30 118.05(16)
C74 C60 C43 120.12(16)
C30 C60 C43 121.79(15)
C23 C61 C9 123.05(17)
C23 C61 H61 118.5
C9 C61 H61 118.5
C67 C62 C59 119.30(17)
C67 C62 H62 120.3
C59 C62 H62 120.3
C92 C63 C26 120.70(18)
C92 C63 H63 119.7
C26 C63 H63 119.7
C58 C64 C98 120.55(18)
C58 C64 H64 119.7
C98 C64 H64 119.7
C56 C65 C16 122.19(17)
C56 C65 H65 118.9
C16 C65 H65 118.9
C49 C66 C26 120.48(18)
C49 C66 H66 119.8
C26 C66 H66 119.8
C62 C67 C48 121.30(18)
C62 C67 H67 119.3
C48 C67 H67 119.3
C73 C68 C31 123.87(17)
C73 C68 H68 118.1
C31 C68 H68 118.1
C79 C69 C32 112.24(14)
C79 C69 C95 107.61(16)
C32 C69 C95 110.23(14)
C79 C69 C96 107.51(15)
C32 C69 C96 109.54(15)
C95 C69 C96 109.63(15)
C46 C70 C94 110.92(15)
C46 C70 C99 108.86(15)
C94 C70 C99 109.75(16)
C46 C70 C78 111.54(15)
C94 C70 C78 107.31(15)
C99 C70 C78 108.41(15)
C40 C71 C84 119.46(17)
C40 C71 H71 120.3
C84 C71 H71 120.3
C87 C72 C24 120.32(18)
C87 C72 H72 119.8
C24 C72 H72 119.8
C68 C73 C47 118.73(16)
C68 C73 C93 123.09(16)
C47 C73 C93 118.14(15)
C84 C74 C60 121.19(17)
C84 C74 H74 119.4
C60 C74 H74 119.4
C86 C75 H75A 109.5
C86 C75 H75B 109.5
H75A C75 H75B 109.5
C86 C75 H75C 109.5
H75A C75 H75C 109.5
H75B C75 H75C 109.5
C57 C76 C89 120.51(19)
C57 C76 H76 119.7
C89 C76 H76 119.7
C97 C77 C29 120.76(18)
C97 C77 H77 119.6
C29 C77 H77 119.6
C70 C78 H78A 109.5
C70 C78 H78B 109.5
H78A C78 H78B 109.5
C70 C78 H78C 109.5
H78A C78 H78C 109.5
H78B C78 H78C 109.5
C69 C79 H79A 109.5
C69 C79 H79B 109.5
H79A C79 H79B 109.5
C69 C79 H79C 109.5
H79A C79 H79C 109.5
H79B C79 H79C 109.5
C90 C80 C16 121.19(18)
C90 C80 H80 119.4
C16 C80 H80 119.4
C102 C81 C36 120.62(18)
C102 C81 H81 119.7
C36 C81 H81 119.7
C101 C82 C51 120.27(19)
C101 C82 H82 119.9
C51 C82 H82 119.9
C89 C83 C28 120.79(18)
C89 C83 H83 119.6
C28 C83 H83 119.6
C74 C84 C71 120.22(17)
C74 C84 H84 119.9
C71 C84 H84 119.9
C86 C85 H85A 109.5
C86 C85 H85B 109.5
H85A C85 H85B 109.5
C86 C85 H85C 109.5
H85A C85 H85C 109.5
H85B C85 H85C 109.5
C75 C86 C55 111.45(14)
C75 C86 C91 108.03(15)
C55 C86 C91 109.79(15)
C75 C86 C85 107.59(15)
C55 C86 C85 110.03(14)
C91 C86 C85 109.90(15)
C72 C87 C90 120.68(19)
C72 C87 H87 119.7
C90 C87 H87 119.7
C49 C88 C92 119.60(18)
C49 C88 H88 120.2
C92 C88 H88 120.2
C83 C89 C76 120.59(18)
C83 C89 H89 119.7
C76 C89 H89 119.7
C80 C90 C87 120.43(18)
C80 C90 H90 119.8
C87 C90 H90 119.8
C86 C91 H91A 109.5
C86 C91 H91B 109.5
H91A C91 H91B 109.5
C86 C91 H91C 109.5
H91A C91 H91C 109.5
H91B C91 H91C 109.5
C63 C92 C88 120.33(19)
C63 C92 H92 119.8
C88 C92 H92 119.8
C100 C93 C107 107.51(18)
C100 C93 C73 109.89(16)
C107 C93 C73 111.30(16)
C100 C93 C104 110.36(16)
C107 C93 C104 108.00(19)
C73 C93 C104 109.75(16)
C70 C94 H94A 109.5
C70 C94 H94B 109.5
H94A C94 H94B 109.5
C70 C94 H94C 109.5
H94A C94 H94C 109.5
H94B C94 H94C 109.5
C69 C95 H95A 109.5
C69 C95 H95B 109.5
H95A C95 H95B 109.5
C69 C95 H95C 109.5
H95A C95 H95C 109.5
H95B C95 H95C 109.5
C69 C96 H96A 109.5
C69 C96 H96B 109.5
H96A C96 H96B 109.5
C69 C96 H96C 109.5
H96A C96 H96C 109.5
H96B C96 H96C 109.5
C98 C97 C77 120.38(18)
C98 C97 H97 119.8
C77 C97 H97 119.8
C97 C98 C64 119.23(17)
C97 C98 H98 120.4
C64 C98 H98 120.4
C70 C99 H99A 109.5
C70 C99 H99B 109.5
H99A C99 H99B 109.5
C70 C99 H99C 109.5
H99A C99 H99C 109.5
H99B C99 H99C 109.5
C93 C100 H10A 109.5
C93 C100 H10B 109.5
H10A C100 H10B 109.5
C93 C100 H10C 109.5
H10A C100 H10C 109.5
H10B C100 H10C 109.5
C82 C101 C102 119.72(19)
C82 C101 H101 120.1
C102 C101 H101 120.1
C81 C102 C101 120.17(19)
C81 C102 H102 119.9
C101 C102 H102 119.9
N1 C103 C108 178.1(3)
C93 C104 H10D 109.5
C93 C104 H10E 109.5
H10D C104 H10E 109.5
C93 C104 H10F 109.5
H10D C104 H10F 109.5
H10E C104 H10F 109.5
N2 C105 C109 179.4(3)
C93 C107 H10G 109.5
C93 C107 H10H 109.5
H10G C107 H10H 109.5
C93 C107 H10I 109.5
H10G C107 H10I 109.5
H10H C107 H10I 109.5
C103 C108 H10J 109.5
C103 C108 H10K 109.5
H10J C108 H10K 109.5
C103 C108 H10L 109.5
H10J C108 H10L 109.5
H10K C108 H10L 109.5
C105 C109 H10M 109.5
C105 C109 H10N 109.5
H10M C109 H10N 109.5
C105 C109 H10O 109.5
H10M C109 H10O 109.5
H10N C109 H10O 109.5

loop_
_geom_bond_atom_site_label_1
_geom_bond_atom_site_label_2
_geom_bond_distance
N3 C19 1.357(2)
N3 C20 1.376(2)
N3 C54 1.474(2)
N5 C8 1.360(2)
N5 C21 1.377(2)
N5 C53 1.477(2)
O1 C25 1.240(2)
N6 C8 1.314(2)
N6 C43 1.397(2)
O2 C47 1.232(2)
C6 C20 1.382(2)
C6 N4 1.396(2)
C6 C29 1.472(2)
N4 C19 1.316(2)
C8 C37 1.457(2)
C9 C11 1.394(2)
C9 C44 1.401(2)
C9 C61 1.446(3)
C10 C17 1.392(2)
C10 C13 1.447(2)
C10 C52 1.448(2)
C11 C12 1.384(2)
C11 C54 1.539(2)
C12 C38 1.383(2)
C12 H12 0.95
C13 C46 1.345(2)
C13 H13 0.95
C14 C37 1.384(2)
C14 C33 1.411(2)
C14 C53 1.546(2)
C15 C27 1.384(2)
C15 C24 1.412(2)
C15 C54 1.545(2)
C16 C80 1.415(3)
C16 C65 1.416(3)
C16 C24 1.432(2)
C17 C23 1.438(2)
C17 C54 1.545(2)
C18 C41 1.339(2)
C18 C22 1.447(2)
C18 H18 0.95
C19 C27 1.456(2)
C20 C26 1.481(2)
C21 C43 1.389(2)
C21 C36 1.473(2)
C22 C31 1.385(2)
C22 C53 1.547(2)
C23 C61 1.341(2)
C23 H23 0.95
C24 C72 1.418(3)
C25 C32 1.479(2)
C25 C46 1.485(2)
C26 C63 1.384(2)
C26 C66 1.392(2)
C27 C56 1.408(2)
C28 C83 1.414(3)
C28 C34 1.420(3)
C28 C33 1.430(2)
C29 C77 1.384(2)
C29 C58 1.394(2)
C30 C40 1.383(3)
C30 C60 1.398(2)
C30 H30 0.95
C31 C39 1.448(2)
C31 C68 1.449(2)
C32 C52 1.354(2)
C32 C69 1.532(2)
C33 C57 1.417(3)
C34 C50 1.362(3)
C34 H34 0.95
C35 C42 1.386(3)
C35 C48 1.398(2)
C35 C53 1.546(2)
C36 C81 1.388(2)
C36 C51 1.393(2)
C37 C50 1.411(2)
C38 C45 1.386(2)
C38 H38 0.95
C39 C55 1.345(2)
C39 H39 0.95
C40 C71 1.378(3)
C40 H40 0.95
C41 C48 1.444(3)
C41 H41 0.95
C42 C59 1.383(2)
C42 H42 0.95
C43 C60 1.474(2)
C44 C45 1.376(3)
C44 H44 0.95
C45 H45 0.95
C46 C70 1.529(2)
C47 C55 1.484(2)
C47 C73 1.485(2)
C48 C67 1.403(2)
C49 C88 1.380(3)
C49 C66 1.388(3)
C49 H49 0.95
C50 H50 0.95
C51 C82 1.385(3)
C51 H51 0.95
C52 H52 0.95
C55 C86 1.533(2)
C56 C65 1.364(3)
C56 H56 0.95
C57 C76 1.367(3)
C57 H57 0.95
C58 C64 1.382(3)
C58 H58 0.95
C59 C62 1.388(3)
C59 H59 0.95
C60 C74 1.387(2)
C61 H61 0.95
C62 C67 1.380(3)
C62 H62 0.95
C63 C92 1.380(3)
C63 H63 0.95
C64 C98 1.385(3)
C64 H64 0.95
C65 H65 0.95
C66 H66 0.95
C67 H67 0.95
C68 C73 1.344(2)
C68 H68 0.95
C69 C79 1.530(3)
C69 C95 1.534(2)
C69 C96 1.541(3)
C70 C94 1.534(3)
C70 C99 1.535(3)
C70 C78 1.538(2)
C71 C84 1.384(3)
C71 H71 0.95
C72 C87 1.362(3)
C72 H72 0.95
C73 C93 1.533(3)
C74 C84 1.379(3)
C74 H74 0.95
C75 C86 1.531(3)
C75 H75A 0.98
C75 H75B 0.98
C75 H75C 0.98
C76 C89 1.407(3)
C76 H76 0.95
C77 C97 1.383(3)
C77 H77 0.95
C78 H78A 0.98
C78 H78B 0.98
C78 H78C 0.98
C79 H79A 0.98
C79 H79B 0.98
C79 H79C 0.98
C80 C90 1.359(3)
C80 H80 0.95
C81 C102 1.377(3)
C81 H81 0.95
C82 C101 1.377(3)
C82 H82 0.95
C83 C89 1.365(3)
C83 H83 0.95
C84 H84 0.95
C85 C86 1.540(3)
C85 H85A 0.98
C85 H85B 0.98
C85 H85C 0.98
C86 C91 1.537(3)
C87 C90 1.409(3)
C87 H87 0.95
C88 C92 1.384(3)
C88 H88 0.95
C89 H89 0.95
C90 H90 0.95
C91 H91A 0.98
C91 H91B 0.98
C91 H91C 0.98
C92 H92 0.95
C93 C100 1.527(3)
C93 C107 1.529(3)
C93 C104 1.534(3)
C94 H94A 0.98
C94 H94B 0.98
C94 H94C 0.98
C95 H95A 0.98
C95 H95B 0.98
C95 H95C 0.98
C96 H96A 0.98
C96 H96B 0.98
C96 H96C 0.98
C97 C98 1.382(3)
C97 H97 0.95
C98 H98 0.95
C99 H99A 0.98
C99 H99B 0.98
C99 H99C 0.98
C100 H10A 0.98
C100 H10B 0.98
C100 H10C 0.98
C101 C102 1.388(3)
C101 H101 0.95
C102 H102 0.95
C103 N1 1.134(3)
C103 C108 1.435(3)
C104 H10D 0.98
C104 H10E 0.98
C104 H10F 0.98
C105 N2 1.139(3)
C105 C109 1.447(3)
C107 H10G 0.98
C107 H10H 0.98
C107 H10I 0.98
C108 H10J 0.98
C108 H10K 0.98
C108 H10L 0.98
C109 H10M 0.98
C109 H10N 0.98
C109 H10O 0.98
